data_7153018
loop_
_publ_author_name
'Vidyasagar, Adiyala'
'Pathigoolla, Atchutarao'
'Sureshan, Kana M.'

_publ_section_title
;
 Chemoselective alcoholysis/acetolysis of trans-ketals over cis-ketals and
 its application in the total synthesis of the cellular second messenger,
 d-myo-inositol-1,4,5-trisphosphate.
;
_journal_issue 33
_journal_name_full 'Organic &amp; biomolecular chemistry'
_journal_page_first 5443
_journal_page_last 5453
_journal_paper_doi 10.1039/c3ob40789f
_journal_volume 11
_journal_year 2013
_chemical_formula_moiety 'C20 H28 O10'
_chemical_formula_sum 'C20 H28 O10'
_chemical_formula_weight 428.42
_chemical_name_systematic
;
?
;
_space_group_IT_number 9
_symmetry_cell_setting monoclinic
_symmetry_space_group_name_Hall 'C -2yc'
_symmetry_space_group_name_H-M 'C 1 c 1'
_atom_sites_solution_hydrogens geom
_atom_sites_solution_primary direct
_atom_sites_solution_secondary difmap
_audit_creation_method SHELXL-97
_cell_angle_alpha 90.00
_cell_angle_beta 96.551(7)
_cell_angle_gamma 90.00
_cell_formula_units_Z 4
_cell_length_a 12.681(4)
_cell_length_b 18.138(5)
_cell_length_c 9.663(3)
_cell_measurement_reflns_used 2729
_cell_measurement_temperature 296(2)
_cell_measurement_theta_max 22.49
_cell_measurement_theta_min 2.25
_cell_volume 2208.1(12)
_computing_cell_refinement 'Bruker SAINT'
_computing_data_collection 'Bruker APEX2'
_computing_data_reduction 'Bruker SAINT'
_computing_molecular_graphics 'Bruker SHELXTL'
_computing_publication_material 'Bruker SHELXTL'
_computing_structure_refinement 'SHELXL-97 (Sheldrick, 2008)'
_computing_structure_solution 'SHELXS-97 (Sheldrick, 2008)'
_diffrn_ambient_temperature 296(2)
_diffrn_measured_fraction_theta_full 0.999
_diffrn_measured_fraction_theta_max 0.999
_diffrn_measurement_device_type 'Bruker APEX-II CCD'
_diffrn_measurement_method '\f and \w scans'
_diffrn_radiation_monochromator graphite
_diffrn_radiation_source 'fine-focus sealed tube'
_diffrn_radiation_type MoK\a
_diffrn_radiation_wavelength 0.71073
_diffrn_reflns_av_R_equivalents 0.0246
_diffrn_reflns_av_sigmaI/netI 0.0365
_diffrn_reflns_limit_h_max 15
_diffrn_reflns_limit_h_min -15
_diffrn_reflns_limit_k_max 21
_diffrn_reflns_limit_k_min -21
_diffrn_reflns_limit_l_max 11
_diffrn_reflns_limit_l_min -7
_diffrn_reflns_number 8591
_diffrn_reflns_theta_full 25.00
_diffrn_reflns_theta_max 25.00
_diffrn_reflns_theta_min 2.76
_diffrn_standards_number 0
_exptl_absorpt_coefficient_mu 0.104
_exptl_absorpt_correction_T_max 0.9897
_exptl_absorpt_correction_T_min 0.9796
_exptl_absorpt_correction_type multi-scan
_exptl_absorpt_process_details SADABS
_exptl_crystal_colour colourless
_exptl_crystal_density_diffrn 1.289
_exptl_crystal_density_meas 1.284
_exptl_crystal_density_method 'not measured'
_exptl_crystal_description block
_exptl_crystal_F_000 912
_exptl_crystal_size_max 0.20
_exptl_crystal_size_mid 0.15
_exptl_crystal_size_min 0.10
_refine_diff_density_max 0.211
_refine_diff_density_min -0.141
_refine_diff_density_rms 0.037
_refine_ls_abs_structure_details 'Flack H D (1983), Acta Cryst. A39, 876-881'
_refine_ls_abs_structure_Flack -0.4(11)
_refine_ls_extinction_method none
_refine_ls_goodness_of_fit_ref 1.031
_refine_ls_hydrogen_treatment constr
_refine_ls_matrix_type full
_refine_ls_number_parameters 271
_refine_ls_number_reflns 3430
_refine_ls_number_restraints 2
_refine_ls_restrained_S_all 1.031
_refine_ls_R_factor_all 0.0565
_refine_ls_R_factor_gt 0.0411
_refine_ls_shift/su_max 0.002
_refine_ls_shift/su_mean 0.000
_refine_ls_structure_factor_coef Fsqd
_refine_ls_weighting_details 'calc w=1/[\s^2^(Fo^2^)+(0.0687P)^2^+0.0658P] where P=(Fo^2^+2Fc^2^)/3'
_refine_ls_weighting_scheme calc
_refine_ls_wR_factor_gt 0.1033
_refine_ls_wR_factor_ref 0.1117
_reflns_number_gt 2744
_reflns_number_total 3430
_reflns_threshold_expression >2\s(I)
_cod_data_source_file c3ob40789f.txt
_cod_data_source_block output
_cod_depositor_comments
;
The following automatic conversions were performed:

'_symmetry_cell_setting' value 'Monoclinic' changed to 'monoclinic'
according to /home/saulius/struct/CIF-dictionaries/cif_core.dic
dictionary named 'cif_core.dic' version 2.4.2 from 2011-04-26.

Automatic conversion script
Id: cif_fix_values 1891 2012-01-12 08:04:46Z andrius 
;
_cod_original_cell_volume 2208.1(11)
_cod_original_sg_symbol_H-M 'Cc '
_cod_database_code 7153018

loop_
_symmetry_equiv_pos_as_xyz
'x, y, z'
'x, -y, z+1/2'
'x+1/2, y+1/2, z'
'x+1/2, -y+1/2, z+1/2'

loop_
_atom_site_label
_atom_site_type_symbol
_atom_site_fract_x
_atom_site_fract_y
_atom_site_fract_z
_atom_site_U_iso_or_equiv
_atom_site_adp_type
_atom_site_occupancy
_atom_site_symmetry_multiplicity
_atom_site_calc_flag
_atom_site_refinement_flags
C1 C 0.7748(2) 0.05317(15) 0.6608(3) 0.0442(7) Uani 1 1 d .
H1 H 0.7688 0.0423 0.7589 0.053 Uiso 1 1 calc R
C2 C 0.7495(2) 0.13398(15) 0.6322(3) 0.0471(7) Uani 1 1 d .
H2 H 0.7759 0.1635 0.7138 0.057 Uiso 1 1 calc R
C3 C 0.6334(3) 0.15037(15) 0.5916(3) 0.0519(8) Uani 1 1 d .
H3 H 0.5957 0.1449 0.6741 0.062 Uiso 1 1 calc R
C4 C 0.5848(2) 0.09830(16) 0.4802(3) 0.0471(7) Uani 1 1 d .
H4 H 0.6234 0.1009 0.3980 0.057 Uiso 1 1 calc R
C5 C 0.5917(2) 0.02025(16) 0.5419(3) 0.0467(7) Uani 1 1 d .
H5 H 0.5595 0.0193 0.6293 0.056 Uiso 1 1 calc R
C6 C 0.7071(2) -0.00165(15) 0.5685(3) 0.0408(6) Uani 1 1 d .
H6 H 0.7361 -0.0064 0.4792 0.049 Uiso 1 1 calc R
C7 C 0.9089(2) 0.11165(14) 0.5558(3) 0.0447(6) Uani 1 1 d .
C8 C 0.9507(3) 0.08793(17) 0.4237(3) 0.0589(8) Uani 1 1 d .
H8A H 0.9568 0.1307 0.3647 0.071 Uiso 1 1 calc R
H8B H 0.9009 0.0539 0.3740 0.071 Uiso 1 1 calc R
C9 C 1.0594(3) 0.0506(2) 0.4524(4) 0.0758(10) Uani 1 1 d .
H9A H 1.0518 0.0044 0.5008 0.091 Uiso 1 1 calc R
H9B H 1.0865 0.0397 0.3648 0.091 Uiso 1 1 calc R
C10 C 1.1377(3) 0.0999(2) 0.5403(4) 0.0776(10) Uani 1 1 d .
H10A H 1.2046 0.0741 0.5616 0.093 Uiso 1 1 calc R
H10B H 1.1508 0.1440 0.4882 0.093 Uiso 1 1 calc R
C11 C 1.0946(3) 0.1209(2) 0.6732(4) 0.0676(9) Uani 1 1 d .
H11A H 1.1441 0.1540 0.7262 0.081 Uiso 1 1 calc R
H11B H 1.0874 0.0771 0.7289 0.081 Uiso 1 1 calc R
C12 C 0.9878(3) 0.15836(18) 0.6439(3) 0.0569(8) Uani 1 1 d .
H12A H 0.9606 0.1692 0.7315 0.068 Uiso 1 1 calc R
H12B H 0.9967 0.2048 0.5967 0.068 Uiso 1 1 calc R
C13 C 0.5781(3) 0.27395(18) 0.6233(3) 0.0603(8) Uani 1 1 d .
C14 C 0.5681(4) 0.3485(2) 0.5621(4) 0.0764(10) Uani 1 1 d .
H14A H 0.5921 0.3479 0.4714 0.115 Uiso 1 1 calc R
H14B H 0.6106 0.3824 0.6209 0.115 Uiso 1 1 calc R
H14C H 0.4952 0.3638 0.5542 0.115 Uiso 1 1 calc R
C15 C 0.4487(3) 0.14708(18) 0.3163(4) 0.0594(8) Uani 1 1 d .
C16 C 0.3341(3) 0.1639(3) 0.2934(5) 0.0929(13) Uani 1 1 d .
H16A H 0.3013 0.1499 0.3742 0.139 Uiso 1 1 calc R
H16B H 0.3022 0.1369 0.2139 0.139 Uiso 1 1 calc R
H16C H 0.3244 0.2158 0.2771 0.139 Uiso 1 1 calc R
C17 C 0.4396(3) -0.0531(2) 0.4665(4) 0.0663(9) Uani 1 1 d .
C18 C 0.4000(4) -0.1090(3) 0.3618(5) 0.1055(15) Uani 1 1 d .
H18A H 0.4526 -0.1176 0.2997 0.158 Uiso 1 1 calc R
H18B H 0.3358 -0.0915 0.3098 0.158 Uiso 1 1 calc R
H18C H 0.3857 -0.1542 0.4081 0.158 Uiso 1 1 calc R
C19 C 0.7536(3) -0.13043(17) 0.5760(3) 0.0505(7) Uani 1 1 d .
C20 C 0.7516(3) -0.19798(17) 0.6619(3) 0.0635(9) Uani 1 1 d .
H20A H 0.7209 -0.1868 0.7458 0.095 Uiso 1 1 calc R
H20B H 0.8227 -0.2158 0.6853 0.095 Uiso 1 1 calc R
H20C H 0.7099 -0.2351 0.6103 0.095 Uiso 1 1 calc R
O1 O 0.88282(16) 0.04751(11) 0.6361(2) 0.0528(5) Uani 1 1 d .
O2 O 0.81079(16) 0.14905(10) 0.52143(18) 0.0481(5) Uani 1 1 d .
O3 O 0.62120(19) 0.22549(11) 0.5423(2) 0.0602(6) Uani 1 1 d .
O4 O 0.5550(4) 0.25746(16) 0.7350(3) 0.1260(15) Uani 1 1 d .
O5 O 0.47596(16) 0.11690(12) 0.4438(2) 0.0581(6) Uani 1 1 d .
O6 O 0.5111(2) 0.15912(15) 0.2352(2) 0.0774(7) Uani 1 1 d .
O7 O 0.53949(16) -0.03141(11) 0.4461(2) 0.0541(5) Uani 1 1 d .
O8 O 0.3943(2) -0.02939(17) 0.5593(3) 0.0848(8) Uani 1 1 d .
O9 O 0.71422(15) -0.07201(10) 0.63871(18) 0.0455(5) Uani 1 1 d .
O10 O 0.7871(3) -0.12657(15) 0.4668(3) 0.0951(10) Uani 1 1 d .

loop_
_atom_site_aniso_label
_atom_site_aniso_U_11
_atom_site_aniso_U_22
_atom_site_aniso_U_33
_atom_site_aniso_U_23
_atom_site_aniso_U_13
_atom_site_aniso_U_12
C1 0.0596(19) 0.0409(15) 0.0332(13) 0.0037(11) 0.0097(12) -0.0061(13)
C2 0.067(2) 0.0411(15) 0.0339(14) 0.0014(11) 0.0067(14) -0.0043(13)
C3 0.070(2) 0.0418(16) 0.0470(15) 0.0070(13) 0.0214(14) 0.0059(15)
C4 0.0455(18) 0.0498(16) 0.0479(15) 0.0061(13) 0.0138(12) 0.0048(14)
C5 0.0517(18) 0.0449(16) 0.0451(14) 0.0011(13) 0.0126(12) -0.0013(13)
C6 0.0492(17) 0.0375(14) 0.0373(13) 0.0050(11) 0.0117(12) -0.0015(12)
C7 0.0545(18) 0.0339(14) 0.0449(14) 0.0071(12) 0.0020(12) -0.0041(13)
C8 0.070(2) 0.0547(19) 0.0532(17) -0.0026(14) 0.0108(15) -0.0071(16)
C9 0.085(3) 0.060(2) 0.086(2) 0.0002(19) 0.023(2) 0.009(2)
C10 0.060(2) 0.077(3) 0.097(3) 0.017(2) 0.014(2) 0.0036(19)
C11 0.063(2) 0.070(2) 0.067(2) 0.0093(17) -0.0064(17) -0.0149(17)
C12 0.065(2) 0.0502(18) 0.0537(17) -0.0007(14) 0.0013(15) -0.0095(15)
C13 0.073(2) 0.0489(18) 0.060(2) -0.0026(15) 0.0140(17) 0.0106(16)
C14 0.093(3) 0.056(2) 0.080(2) -0.0027(18) 0.007(2) 0.0172(19)
C15 0.051(2) 0.0579(19) 0.070(2) 0.0096(16) 0.0111(16) 0.0113(16)
C16 0.060(2) 0.112(3) 0.107(3) 0.021(3) 0.011(2) 0.025(2)
C17 0.049(2) 0.070(2) 0.081(2) 0.0066(19) 0.0121(17) -0.0058(17)
C18 0.074(3) 0.126(4) 0.116(4) -0.028(3) 0.008(2) -0.043(3)
C19 0.060(2) 0.0487(18) 0.0422(15) -0.0028(12) 0.0043(13) 0.0031(14)
C20 0.078(2) 0.0404(17) 0.073(2) -0.0009(15) 0.0137(18) 0.0000(15)
O1 0.0521(13) 0.0468(12) 0.0583(12) 0.0153(9) 0.0009(9) -0.0067(9)
O2 0.0575(12) 0.0434(11) 0.0433(10) 0.0096(8) 0.0054(9) -0.0028(9)
O3 0.0840(16) 0.0422(12) 0.0577(11) 0.0057(10) 0.0233(10) 0.0116(11)
O4 0.228(4) 0.0672(18) 0.100(2) 0.0045(16) 0.092(3) 0.033(2)
O5 0.0484(13) 0.0678(13) 0.0607(12) 0.0140(11) 0.0175(10) 0.0130(10)
O6 0.0648(16) 0.0988(19) 0.0699(14) 0.0315(14) 0.0134(12) 0.0172(13)
O7 0.0470(12) 0.0579(13) 0.0581(12) -0.0063(10) 0.0095(9) -0.0040(10)
O8 0.0575(16) 0.0978(19) 0.104(2) -0.0036(16) 0.0324(15) -0.0097(13)
O9 0.0569(12) 0.0381(10) 0.0436(10) 0.0014(8) 0.0143(8) -0.0011(9)
O10 0.161(3) 0.0763(18) 0.0554(14) 0.0087(12) 0.0421(16) 0.0438(17)

loop_
_atom_type_symbol
_atom_type_description
_atom_type_scat_dispersion_real
_atom_type_scat_dispersion_imag
_atom_type_scat_source
C C 0.0033 0.0016 'International Tables Vol C Tables 4.2.6.8 and 6.1.1.4'
H H 0.0000 0.0000 'International Tables Vol C Tables 4.2.6.8 and 6.1.1.4'
O O 0.0106 0.0060 'International Tables Vol C Tables 4.2.6.8 and 6.1.1.4'

loop_
_geom_angle_atom_site_label_1
_geom_angle_atom_site_label_2
_geom_angle_atom_site_label_3
_geom_angle
O1 C1 C2 103.1(2)
O1 C1 C6 110.0(2)
C2 C1 C6 115.3(2)
O1 C1 H1 109.4
C2 C1 H1 109.4
C6 C1 H1 109.4
O2 C2 C3 111.6(2)
O2 C2 C1 101.6(2)
C3 C2 C1 114.6(2)
O2 C2 H2 109.6
C3 C2 H2 109.6
C1 C2 H2 109.6
O3 C3 C4 109.6(2)
O3 C3 C2 109.6(2)
C4 C3 C2 111.6(2)
O3 C3 H3 108.7
C4 C3 H3 108.7
C2 C3 H3 108.7
O5 C4 C3 109.4(2)
O5 C4 C5 109.0(2)
C3 C4 C5 107.4(2)
O5 C4 H4 110.3
C3 C4 H4 110.3
C5 C4 H4 110.3
O7 C5 C6 107.9(2)
O7 C5 C4 110.6(2)
C6 C5 C4 108.7(2)
O7 C5 H5 109.9
C6 C5 H5 109.9
C4 C5 H5 109.9
O9 C6 C5 108.7(2)
O9 C6 C1 107.4(2)
C5 C6 C1 113.4(2)
O9 C6 H6 109.1
C5 C6 H6 109.1
C1 C6 H6 109.1
O2 C7 O1 105.0(2)
O2 C7 C12 111.9(2)
O1 C7 C12 109.0(2)
O2 C7 C8 108.8(2)
O1 C7 C8 110.4(2)
C12 C7 C8 111.5(3)
C7 C8 C9 111.8(3)
C7 C8 H8A 109.3
C9 C8 H8A 109.3
C7 C8 H8B 109.3
C9 C8 H8B 109.3
H8A C8 H8B 107.9
C10 C9 C8 111.0(3)
C10 C9 H9A 109.4
C8 C9 H9A 109.4
C10 C9 H9B 109.4
C8 C9 H9B 109.4
H9A C9 H9B 108.0
C11 C10 C9 110.4(3)
C11 C10 H10A 109.6
C9 C10 H10A 109.6
C11 C10 H10B 109.6
C9 C10 H10B 109.6
H10A C10 H10B 108.1
C10 C11 C12 111.1(3)
C10 C11 H11A 109.4
C12 C11 H11A 109.4
C10 C11 H11B 109.4
C12 C11 H11B 109.4
H11A C11 H11B 108.0
C7 C12 C11 112.2(3)
C7 C12 H12A 109.2
C11 C12 H12A 109.2
C7 C12 H12B 109.2
C11 C12 H12B 109.2
H12A C12 H12B 107.9
O4 C13 O3 121.8(3)
O4 C13 C14 125.2(3)
O3 C13 C14 113.0(3)
C13 C14 H14A 109.5
C13 C14 H14B 109.5
H14A C14 H14B 109.5
C13 C14 H14C 109.5
H14A C14 H14C 109.5
H14B C14 H14C 109.5
O6 C15 O5 123.3(3)
O6 C15 C16 125.3(3)
O5 C15 C16 111.4(3)
C15 C16 H16A 109.5
C15 C16 H16B 109.5
H16A C16 H16B 109.5
C15 C16 H16C 109.5
H16A C16 H16C 109.5
H16B C16 H16C 109.5
O8 C17 O7 122.5(3)
O8 C17 C18 127.1(3)
O7 C17 C18 110.4(3)
C17 C18 H18A 109.5
C17 C18 H18B 109.5
H18A C18 H18B 109.5
C17 C18 H18C 109.5
H18A C18 H18C 109.5
H18B C18 H18C 109.5
O10 C19 O9 123.0(3)
O10 C19 C20 125.4(3)
O9 C19 C20 111.6(2)
C19 C20 H20A 109.5
C19 C20 H20B 109.5
H20A C20 H20B 109.5
C19 C20 H20C 109.5
H20A C20 H20C 109.5
H20B C20 H20C 109.5
C1 O1 C7 108.3(2)
C2 O2 C7 105.75(19)
C13 O3 C3 117.6(2)
C15 O5 C4 117.3(2)
C17 O7 C5 117.8(2)
C19 O9 C6 119.5(2)

loop_
_geom_bond_atom_site_label_1
_geom_bond_atom_site_label_2
_geom_bond_distance
C1 O1 1.420(4)
C1 C2 1.519(4)
C1 C6 1.532(4)
C1 H1 0.9800
C2 O2 1.419(3)
C2 C3 1.510(4)
C2 H2 0.9800
C3 O3 1.446(3)
C3 C4 1.509(4)
C3 H3 0.9800
C4 O5 1.426(3)
C4 C5 1.535(4)
C4 H4 0.9800
C5 O7 1.426(4)
C5 C6 1.509(4)
C5 H5 0.9800
C6 O9 1.443(3)
C6 H6 0.9800
C7 O2 1.422(3)
C7 O1 1.457(3)
C7 C12 1.500(4)
C7 C8 1.500(4)
C8 C9 1.532(5)
C8 H8A 0.9700
C8 H8B 0.9700
C9 C10 1.521(6)
C9 H9A 0.9700
C9 H9B 0.9700
C10 C11 1.502(5)
C10 H10A 0.9700
C10 H10B 0.9700
C11 C12 1.513(5)
C11 H11A 0.9700
C11 H11B 0.9700
C12 H12A 0.9700
C12 H12B 0.9700
C13 O4 1.188(4)
C13 O3 1.335(4)
C13 C14 1.476(5)
C14 H14A 0.9600
C14 H14B 0.9600
C14 H14C 0.9600
C15 O6 1.196(4)
C15 O5 1.356(4)
C15 C16 1.476(5)
C16 H16A 0.9600
C16 H16B 0.9600
C16 H16C 0.9600
C17 O8 1.199(4)
C17 O7 1.362(4)
C17 C18 1.479(6)
C18 H18A 0.9600
C18 H18B 0.9600
C18 H18C 0.9600
C19 O10 1.184(4)
C19 O9 1.345(4)
C19 C20 1.482(4)
C20 H20A 0.9600
C20 H20B 0.9600
C20 H20C 0.9600

loop_
_geom_torsion_atom_site_label_1
_geom_torsion_atom_site_label_2
_geom_torsion_atom_site_label_3
_geom_torsion_atom_site_label_4
_geom_torsion
O1 C1 C2 O2 35.2(3)
C6 C1 C2 O2 -84.8(3)
O1 C1 C2 C3 155.6(2)
C6 C1 C2 C3 35.7(3)
O2 C2 C3 O3 -54.7(3)
C1 C2 C3 O3 -169.5(2)
O2 C2 C3 C4 66.9(3)
C1 C2 C3 C4 -47.8(3)
O3 C3 C4 O5 -57.3(3)
C2 C3 C4 O5 -178.9(2)
O3 C3 C4 C5 -175.5(2)
C2 C3 C4 C5 62.9(3)
O5 C4 C5 O7 56.9(3)
C3 C4 C5 O7 175.3(2)
O5 C4 C5 C6 175.1(2)
C3 C4 C5 C6 -66.4(3)
O7 C5 C6 O9 -65.4(2)
C4 C5 C6 O9 174.6(2)
O7 C5 C6 C1 175.2(2)
C4 C5 C6 C1 55.2(3)
O1 C1 C6 O9 83.8(2)
C2 C1 C6 O9 -160.2(2)
O1 C1 C6 C5 -156.1(2)
C2 C1 C6 C5 -40.1(3)
O2 C7 C8 C9 177.1(2)
O1 C7 C8 C9 -68.1(3)
C12 C7 C8 C9 53.2(3)
C7 C8 C9 C10 -54.4(4)
C8 C9 C10 C11 56.0(4)
C9 C10 C11 C12 -56.7(4)
O2 C7 C12 C11 -176.3(2)
O1 C7 C12 C11 68.0(3)
C8 C7 C12 C11 -54.2(3)
C10 C11 C12 C7 56.2(4)
C2 C1 O1 C7 -17.4(3)
C6 C1 O1 C7 106.1(2)
O2 C7 O1 C1 -6.7(3)
C12 C7 O1 C1 113.3(3)
C8 C7 O1 C1 -123.9(2)
C3 C2 O2 C7 -163.0(2)
C1 C2 O2 C7 -40.4(2)
O1 C7 O2 C2 30.3(2)
C12 C7 O2 C2 -87.9(3)
C8 C7 O2 C2 148.4(2)
O4 C13 O3 C3 3.7(5)
C14 C13 O3 C3 -179.2(3)
C4 C3 O3 C13 128.0(3)
C2 C3 O3 C13 -109.2(3)
O6 C15 O5 C4 -0.7(5)
C16 C15 O5 C4 -179.6(3)
C3 C4 O5 C15 109.8(3)
C5 C4 O5 C15 -133.0(3)
O8 C17 O7 C5 1.6(5)
C18 C17 O7 C5 -177.4(3)
C6 C5 O7 C17 141.1(3)
C4 C5 O7 C17 -100.2(3)
O10 C19 O9 C6 3.0(5)
C20 C19 O9 C6 -178.3(2)
C5 C6 O9 C19 117.1(3)
C1 C6 O9 C19 -119.9(3)
